data_8105270
loop_
_publ_author_name
'Yi, Qin'
'Zhu, Xiong'
'Zhang, Ji-Run'
'Zhou, Zhi-Xu'
'Zhao, Chun-Shen'

_publ_section_title
;
 The crystal structure of
 2,2,2-trifluoro-1-(isoquinolin-1-yl)ethane-1,1-diol, C11H8F3NO2
;
_journal_issue 3
_journal_name_full 'Zeitschrift f\"ur Kristallographie - New Crystal Structures'
_journal_page_first 729
_journal_page_last 730
_journal_paper_doi 10.1515/ncrs-2019-0932
_journal_volume 235
_journal_year 2020
_chemical_formula_sum 'C11 H8 F3 N O2'
_chemical_formula_weight 243.18
_space_group_crystal_system monoclinic
_space_group_IT_number 14
_space_group_name_Hall '-P 2ybc'
_space_group_name_H-M_alt 'P 1 21/c 1'
_atom_sites_solution_hydrogens mixed
_cell_angle_alpha 90
_cell_angle_beta 93.393(2)
_cell_angle_gamma 90
_cell_formula_units_Z 4
_cell_length_a 8.6599(8)
_cell_length_b 11.6216(12)
_cell_length_c 10.0903(9)
_cell_measurement_reflns_used 1779
_cell_measurement_temperature 273(2)
_cell_measurement_theta_max 24.27
_cell_measurement_theta_min 2.68
_cell_volume 1013.73(17)
_computing_structure_refinement 'SHELXL-2014/7 (Sheldrick, 2014)'
_diffrn_ambient_temperature 273(2)
_diffrn_measured_fraction_theta_full 0.998
_diffrn_measured_fraction_theta_max 0.998
_diffrn_measurement_device_type CCD
_diffrn_radiation_type MoK\a
_diffrn_radiation_wavelength 0.71073
_diffrn_reflns_av_R_equivalents 0.0312
_diffrn_reflns_av_unetI/netI 0.0285
_diffrn_reflns_Laue_measured_fraction_full 0.998
_diffrn_reflns_Laue_measured_fraction_max 0.998
_diffrn_reflns_limit_h_max 9
_diffrn_reflns_limit_h_min -10
_diffrn_reflns_limit_k_max 12
_diffrn_reflns_limit_k_min -13
_diffrn_reflns_limit_l_max 11
_diffrn_reflns_limit_l_min -12
_diffrn_reflns_number 6371
_diffrn_reflns_point_group_measured_fraction_full 0.998
_diffrn_reflns_point_group_measured_fraction_max 0.998
_diffrn_reflns_theta_full 25.064
_diffrn_reflns_theta_max 25.064
_diffrn_reflns_theta_min 2.356
_exptl_absorpt_coefficient_mu 0.146
_exptl_absorpt_correction_type multi-scan
_exptl_absorpt_process_details sadabs
_exptl_crystal_colour colorless
_exptl_crystal_density_diffrn 1.593
_exptl_crystal_description block
_exptl_crystal_F_000 496
_exptl_crystal_size_max 0.220
_exptl_crystal_size_mid 0.200
_exptl_crystal_size_min 0.180
_exptl_transmission_factor_max 0.864
_exptl_transmission_factor_min 0.864
_refine_diff_density_max 0.185
_refine_diff_density_min -0.145
_refine_diff_density_rms 0.036
_refine_ls_extinction_coef .
_refine_ls_extinction_method none
_refine_ls_goodness_of_fit_ref 1.056
_refine_ls_hydrogen_treatment mixed
_refine_ls_matrix_type full
_refine_ls_number_parameters 160
_refine_ls_number_reflns 1799
_refine_ls_number_restraints 2
_refine_ls_restrained_S_all 1.055
_refine_ls_R_factor_all 0.0474
_refine_ls_R_factor_gt 0.0352
_refine_ls_shift/su_max 0.000
_refine_ls_shift/su_mean 0.000
_refine_ls_structure_factor_coef Fsqd
_refine_ls_weighting_details 'w=1/[\s^2^(Fo^2^)+(0.0479P)^2^+0.1491P] where P=(Fo^2^+2Fc^2^)/3'
_refine_ls_weighting_scheme calc
_refine_ls_wR_factor_gt 0.0894
_refine_ls_wR_factor_ref 0.0984
_reflns_Friedel_coverage 0.000
_reflns_Friedel_fraction_full .
_reflns_Friedel_fraction_max .
_reflns_number_gt 1410
_reflns_number_total 1799
_reflns_threshold_expression 'I > 2\s(I)'
_cod_data_source_file suppl_ncrs-2019-0932_suppl.cif
_cod_data_source_block 1
_cod_original_sg_symbol_H-M 'P 21/c'
_cod_database_code 8105270
_shelx_space_group_comment
;
The symmetry employed for this shelxl refinement is uniquely defined
by the following loop, which should always be used as a source of
symmetry information in preference to the above space-group names.
They are only intended as comments.
;
_shelx_estimated_absorpt_t_min 0.969
_shelx_estimated_absorpt_t_max 0.974

loop_
_space_group_symop_operation_xyz
'x, y, z'
'-x, y+1/2, -z+1/2'
'-x, -y, -z'
'x, -y-1/2, z-1/2'

loop_
_atom_site_label
_atom_site_type_symbol
_atom_site_fract_x
_atom_site_fract_y
_atom_site_fract_z
_atom_site_U_iso_or_equiv
_atom_site_adp_type
_atom_site_occupancy
_atom_site_site_symmetry_order
_atom_site_calc_flag
_atom_site_refinement_flags_posn
_atom_site_refinement_flags_adp
_atom_site_refinement_flags_occupancy
_atom_site_disorder_assembly
_atom_site_disorder_group
C1 C 0.7543(2) 0.63936(15) 0.40948(16) 0.0419(4) Uani 1 1 d . . . . .
H1 H 0.6487 0.6318 0.3888 0.050 Uiso 1 1 calc R U . . .
C2 C 0.8053(2) 0.70634(17) 0.51301(18) 0.0517(5) Uani 1 1 d . . . . .
H2 H 0.7340 0.7433 0.5637 0.062 Uiso 1 1 calc R U . . .
C3 C 0.9637(2) 0.72079(17) 0.54477(19) 0.0542(5) Uani 1 1 d . . . . .
H3 H 0.9963 0.7670 0.6163 0.065 Uiso 1 1 calc R U . . .
C4 C 1.0696(2) 0.66816(17) 0.47251(17) 0.0472(5) Uani 1 1 d . . . . .
H4 H 1.1745 0.6795 0.4937 0.057 Uiso 1 1 calc R U . . .
C5 C 1.02207(19) 0.59614(15) 0.36501(16) 0.0372(4) Uani 1 1 d . . . . .
C6 C 0.86168(18) 0.58065(14) 0.33255(15) 0.0331(4) Uani 1 1 d . . . . .
C7 C 0.82250(17) 0.50761(15) 0.22285(15) 0.0333(4) Uani 1 1 d . . . . .
C8 C 1.07828(19) 0.47062(18) 0.18714(18) 0.0458(5) Uani 1 1 d . . . . .
H8 H 1.1503 0.4326 0.1382 0.055 Uiso 1 1 calc R U . . .
C9 C 1.12923(19) 0.53837(16) 0.28880(17) 0.0440(5) Uani 1 1 d . . . . .
H9 H 1.2348 0.5470 0.3087 0.053 Uiso 1 1 calc R U . . .
C10 C 0.65706(18) 0.48042(15) 0.16748(15) 0.0371(4) Uani 1 1 d . . . . .
C11 C 0.5787(2) 0.38918(17) 0.25074(19) 0.0479(5) Uani 1 1 d . . . . .
F1 F 0.56076(14) 0.42381(12) 0.37518(12) 0.0675(4) Uani 1 1 d . . . . .
F2 F 0.43873(12) 0.36392(11) 0.19804(13) 0.0711(4) Uani 1 1 d . . . . .
F3 F 0.66016(14) 0.29235(11) 0.26025(13) 0.0690(4) Uani 1 1 d . . . . .
N1 N 0.92546(15) 0.45588(13) 0.15363(14) 0.0408(4) Uani 1 1 d . . . . .
O1 O 0.56888(14) 0.57972(11) 0.16272(12) 0.0467(4) Uani 1 1 d D . . . .
H1O H 0.4932(19) 0.5713(18) 0.1078(18) 0.056 Uiso 1 1 d D U . . .
O2 O 0.66443(14) 0.43114(12) 0.04176(12) 0.0493(4) Uani 1 1 d D . . . .
H2O H 0.7599(18) 0.4182(19) 0.035(2) 0.059 Uiso 1 1 d D U . . .

loop_
_atom_site_aniso_label
_atom_site_aniso_U_11
_atom_site_aniso_U_22
_atom_site_aniso_U_33
_atom_site_aniso_U_23
_atom_site_aniso_U_13
_atom_site_aniso_U_12
C1 0.0458(10) 0.0399(11) 0.0398(9) -0.0005(8) 0.0003(7) 0.0033(8)
C2 0.0697(13) 0.0419(12) 0.0433(10) -0.0061(8) 0.0018(9) 0.0046(9)
C3 0.0776(15) 0.0398(12) 0.0433(10) -0.0051(8) -0.0113(10) -0.0096(10)
C4 0.0508(11) 0.0424(11) 0.0461(10) 0.0068(9) -0.0151(8) -0.0134(9)
C5 0.0399(10) 0.0345(10) 0.0363(9) 0.0105(7) -0.0059(7) -0.0049(7)
C6 0.0365(9) 0.0314(9) 0.0307(8) 0.0055(7) -0.0036(6) -0.0009(7)
C7 0.0317(8) 0.0358(10) 0.0322(8) 0.0027(7) -0.0009(6) 0.0011(7)
C8 0.0339(9) 0.0576(13) 0.0459(10) 0.0009(9) 0.0034(8) 0.0047(8)
C9 0.0314(9) 0.0511(12) 0.0489(10) 0.0106(9) -0.0026(8) -0.0027(8)
C10 0.0335(9) 0.0413(11) 0.0357(9) -0.0049(7) -0.0057(7) 0.0027(7)
C11 0.0357(10) 0.0496(13) 0.0573(12) -0.0034(9) -0.0057(8) -0.0037(8)
F1 0.0685(8) 0.0820(10) 0.0534(7) 0.0020(6) 0.0147(6) -0.0184(6)
F2 0.0405(7) 0.0788(10) 0.0922(9) 0.0003(7) -0.0121(6) -0.0198(6)
F3 0.0641(8) 0.0474(8) 0.0947(9) 0.0120(7) -0.0035(6) 0.0005(6)
N1 0.0362(8) 0.0477(10) 0.0385(8) -0.0035(7) 0.0007(6) 0.0040(6)
O1 0.0409(7) 0.0486(9) 0.0488(7) -0.0057(6) -0.0138(6) 0.0100(6)
O2 0.0403(7) 0.0667(9) 0.0397(7) -0.0150(6) -0.0078(6) 0.0063(6)

loop_
_atom_type_symbol
_atom_type_description
_atom_type_scat_dispersion_real
_atom_type_scat_dispersion_imag
_atom_type_scat_source
C C 0.0033 0.0016 'International Tables Vol C Tables 4.2.6.8 and 6.1.1.4'
H H 0.0000 0.0000 'International Tables Vol C Tables 4.2.6.8 and 6.1.1.4'
N N 0.0061 0.0033 'International Tables Vol C Tables 4.2.6.8 and 6.1.1.4'
O O 0.0106 0.0060 'International Tables Vol C Tables 4.2.6.8 and 6.1.1.4'
F F 0.0171 0.0103 'International Tables Vol C Tables 4.2.6.8 and 6.1.1.4'

loop_
_geom_angle_atom_site_label_1
_geom_angle_atom_site_label_2
_geom_angle_atom_site_label_3
_geom_angle
_geom_angle_site_symmetry_1
_geom_angle_site_symmetry_3
C2 C1 C6 120.16(17) . .
C1 C2 C3 121.05(18) . .
C4 C3 C2 120.61(17) . .
C3 C4 C5 120.43(17) . .
C9 C5 C4 122.00(16) . .
C9 C5 C6 118.71(15) . .
C4 C5 C6 119.29(16) . .
C5 C6 C7 116.17(15) . .
C5 C6 C1 118.45(15) . .
C7 C6 C1 125.38(15) . .
N1 C7 C6 123.43(14) . .
N1 C7 C10 111.11(14) . .
C6 C7 C10 125.44(14) . .
C9 C8 N1 122.30(16) . .
C8 C9 C5 119.82(16) . .
O1 C10 O2 111.44(13) . .
O1 C10 C11 109.52(13) . .
O2 C10 C11 105.02(14) . .
O1 C10 C7 109.96(14) . .
O2 C10 C7 108.80(12) . .
C11 C10 C7 112.02(13) . .
F2 C11 F3 108.06(16) . .
F2 C11 F1 106.79(15) . .
F3 C11 F1 106.14(16) . .
F2 C11 C10 110.86(15) . .
F3 C11 C10 111.99(15) . .
F1 C11 C10 112.70(16) . .
C7 N1 C8 119.56(15) . .

loop_
_geom_bond_atom_site_label_1
_geom_bond_atom_site_label_2
_geom_bond_distance
_geom_bond_site_symmetry_2
C1 C2 1.356(3) .
C1 C6 1.421(2) .
C2 C3 1.400(3) .
C3 C4 1.352(3) .
C4 C5 1.412(2) .
C5 C9 1.410(3) .
C5 C6 1.420(2) .
C6 C7 1.420(2) .
C7 N1 1.311(2) .
C7 C10 1.540(2) .
C8 C9 1.347(3) .
C8 N1 1.357(2) .
C10 O1 1.383(2) .
C10 O2 1.3966(19) .
C10 C11 1.536(3) .
C11 F2 1.327(2) .
C11 F3 1.329(2) .
C11 F1 1.336(2) .

loop_
_geom_torsion_atom_site_label_1
_geom_torsion_atom_site_label_2
_geom_torsion_atom_site_label_3
_geom_torsion_atom_site_label_4
_geom_torsion
_geom_torsion_site_symmetry_1
_geom_torsion_site_symmetry_2
_geom_torsion_site_symmetry_3
_geom_torsion_site_symmetry_4
C6 C1 C2 C3 1.2(3) . . . .
C1 C2 C3 C4 0.1(3) . . . .
C2 C3 C4 C5 -1.1(3) . . . .
C3 C4 C5 C9 -178.95(17) . . . .
C3 C4 C5 C6 0.8(3) . . . .
C9 C5 C6 C7 -0.6(2) . . . .
C4 C5 C6 C7 179.65(15) . . . .
C9 C5 C6 C1 -179.82(15) . . . .
C4 C5 C6 C1 0.5(2) . . . .
C2 C1 C6 C5 -1.4(2) . . . .
C2 C1 C6 C7 179.48(17) . . . .
C5 C6 C7 N1 0.2(2) . . . .
C1 C6 C7 N1 179.31(16) . . . .
C5 C6 C7 C10 -178.46(15) . . . .
C1 C6 C7 C10 0.7(3) . . . .
N1 C8 C9 C5 0.5(3) . . . .
C4 C5 C9 C8 -179.96(17) . . . .
C6 C5 C9 C8 0.3(3) . . . .
N1 C7 C10 O1 -136.20(15) . . . .
C6 C7 C10 O1 42.6(2) . . . .
N1 C7 C10 O2 -13.90(19) . . . .
C6 C7 C10 O2 164.89(15) . . . .
N1 C7 C10 C11 101.76(17) . . . .
C6 C7 C10 C11 -79.4(2) . . . .
O1 C10 C11 F2 60.2(2) . . . .
O2 C10 C11 F2 -59.57(19) . . . .
C7 C10 C11 F2 -177.51(15) . . . .
O1 C10 C11 F3 -179.02(14) . . . .
O2 C10 C11 F3 61.20(18) . . . .
C7 C10 C11 F3 -56.7(2) . . . .
O1 C10 C11 F1 -59.42(18) . . . .
O2 C10 C11 F1 -179.20(14) . . . .
C7 C10 C11 F1 62.86(19) . . . .
C6 C7 N1 C8 0.6(3) . . . .
C10 C7 N1 C8 179.42(15) . . . .
C9 C8 N1 C7 -0.9(3) . . . .
